data_1511175
loop_
_publ_author_name
'David, W.I.F.'
'Forsyth, J.B.'
'Belokoneva, E.L.'
'Knight, K.S.'

_publ_section_title
;
 Structures and phase transitions of Pr B Ge O5 in the temperature range
 20 - 800 C
;
_journal_name_full 'Journal of Physics: Condensed Matter'
_journal_page_first 9975
_journal_page_last 9989
_journal_paper_doi 10.1088/0953-8984/10/44/006
_journal_volume 10
_journal_year 1998
_chemical_formula_sum 'B Ge O5 Pr'
_chemical_name_systematic 'Pr B (Ge O5)'
_space_group_IT_number 144
_symmetry_space_group_name_Hall 'P 31'
_symmetry_space_group_name_H-M 'P 31'
_cell_angle_alpha 90
_cell_angle_beta 90
_cell_angle_gamma 120
_cell_formula_units_Z 3
_cell_length_a 6.9436
_cell_length_b 6.9436
_cell_length_c 6.8688
_cell_volume 286.801
_citation_journal_id_ASTM JCOMEL
_cod_data_source_file boron0-1_280.cif
_cod_data_source_block B1Ge1O5Pr1
_cod_original_cell_volume 286.8012
_cod_original_formula_sum 'B1 Ge1 O5 Pr1'
_cod_database_code 1511175

loop_
_symmetry_equiv_pos_as_xyz
x,y,z
-y,x-y,z+1/3
-x+y,-x,z+2/3

loop_
_atom_site_label
_atom_site_type_symbol
_atom_site_fract_x
_atom_site_fract_y
_atom_site_fract_z
_atom_site_occupancy
_atom_site_U_iso_or_equiv
O5 O-2 0.0542 0.0456 0.7827 1 0.0
B1 B+3 0.1107 0.0048 0.9757 1 0.0
Ge1 Ge+4 0.5761 -0.0014 0.4982 1 0.0
Pr1 Pr+3 0.5879 0.0001 0 1 0.0
O2 O-2 0.1919 0.3388 0.3242 1 0.0
O4 O-2 0.4432 0.606 -0.0116 1 0.0
O1 O-2 0.3457 0.1913 0.02 1 0.0
O3 O-2 0.6193 0.4852 0.3401 1 0.0
